data_7222945
loop_
_publ_author_name
'Beck, J.'

_publ_section_title
;
 Synthese und Kristallstruktur von (Te4)(2+) (W (Cl6)(-))2
;
_journal_name_full
;
Zeitschrift fuer Naturforschung, Teil B. Anorganische Chemie, Organische 
Chemie (42,1987-)
;
_journal_page_first 413
_journal_page_last 416
_journal_volume 45
_journal_year 1990
_chemical_formula_sum 'Cl12 Te4 W2'
_chemical_name_systematic 'Te4 (W Cl6)2'
_space_group_IT_number 2
_symmetry_space_group_name_Hall '-P 1'
_symmetry_space_group_name_H-M 'P -1'
_cell_angle_alpha 101.19
_cell_angle_beta 102.85
_cell_angle_gamma 90.21
_cell_formula_units_Z 1
_cell_length_a 6.389
_cell_length_b 7.532
_cell_length_c 11.02
_cell_volume 506.585
_citation_journal_id_ASTM ZNBSEN
_cod_data_source_file Beck_ZNBSEN_1990_1299.cif
_cod_data_source_block Cl12Te4W2
_cod_original_cell_volume 506.5854
_cod_database_code 7222945

loop_
_symmetry_equiv_pos_as_xyz
x,y,z
-x,-y,-z

loop_
_atom_site_label
_atom_site_type_symbol
_atom_site_fract_x
_atom_site_fract_y
_atom_site_fract_z
_atom_site_occupancy
_atom_site_U_iso_or_equiv
W1 W+5 0.7861 0.3271 0.191 1 0.0
Cl2 Cl-1 0.4501 0.1959 0.1083 1 0.0
Te1 Te 0.3791 -0.0965 0.3266 1 0.0
Te2 Te 0.2656 0.1554 0.5059 1 0.0
Cl6 Cl-1 0.8669 0.2892 -0.003 1 0.0
Cl1 Cl-1 0.7239 0.3647 0.397 1 0.0
Cl3 Cl-1 0.6629 0.6147 0.1777 1 0.0
Cl4 Cl-1 0.1305 0.4534 0.2843 1 0.0
Cl5 Cl-1 0.9153 0.0385 0.2164 1 0.0
